data_7150531
loop_
_publ_author_name
'Garcia-Garibay, Miguel A'
'Dang, Hung'

_publ_section_title
;
 Photochemical generation, intramolecular reactions, and spectroscopic
 detection of oxonium ylide and carbene intermediates in a crystalline
 ortho-(1,3-dioxolan-2-yl)-diaryldiazomethane.
;
_journal_issue 6
_journal_name_full 'Organic &amp; biomolecular chemistry'
_journal_page_first 1106
_journal_page_last 1114
_journal_paper_doi 10.1039/b814387k
_journal_volume 7
_journal_year 2009
_chemical_formula_moiety 'C22 H18 N2 O2'
_chemical_formula_sum 'C22 H18 N2 O2'
_chemical_formula_weight 342.38
_chemical_name_systematic
;
?
;
_space_group_IT_number 2
_symmetry_cell_setting triclinic
_symmetry_space_group_name_Hall '-P 1'
_symmetry_space_group_name_H-M 'P -1'
_atom_sites_solution_hydrogens geom
_atom_sites_solution_primary direct
_atom_sites_solution_secondary difmap
_audit_creation_method SHELXL-97
_cell_angle_alpha 93.98(1)
_cell_angle_beta 93.60(1)
_cell_angle_gamma 90.25(2)
_cell_formula_units_Z 2
_cell_length_a 6.074(1)
_cell_length_b 11.401(1)
_cell_length_c 12.309(2)
_cell_measurement_reflns_used 4089
_cell_measurement_temperature 100(2)
_cell_measurement_theta_max 27.34
_cell_measurement_theta_min 2.86
_cell_volume 848.6(2)
_computing_cell_refinement 'Bruker SMART'
_computing_data_collection 'Bruker SMART'
_computing_data_reduction 'Bruker SHELXTL'
_computing_molecular_graphics 'Bruker SHELXTL'
_computing_publication_material 'Bruker SHELXTL'
_computing_structure_refinement 'SHELXL-97 (Sheldrick, 1997)'
_computing_structure_solution 'SHELXS-97 (Sheldrick, 1990)'
_diffrn_ambient_temperature 100(2)
_diffrn_measured_fraction_theta_full 0.982
_diffrn_measured_fraction_theta_max 0.917
_diffrn_measurement_device_type 'CCD area detector'
_diffrn_measurement_method 'phi and omega scans'
_diffrn_radiation_monochromator graphite
_diffrn_radiation_source 'fine-focus sealed tube'
_diffrn_radiation_type MoK\a
_diffrn_radiation_wavelength 0.71073
_diffrn_reflns_av_R_equivalents 0.0138
_diffrn_reflns_av_sigmaI/netI 0.0247
_diffrn_reflns_limit_h_max 8
_diffrn_reflns_limit_h_min -8
_diffrn_reflns_limit_k_max 15
_diffrn_reflns_limit_k_min -11
_diffrn_reflns_limit_l_max 16
_diffrn_reflns_limit_l_min -14
_diffrn_reflns_number 5564
_diffrn_reflns_theta_full 26.00
_diffrn_reflns_theta_max 28.29
_diffrn_reflns_theta_min 1.66
_exptl_absorpt_coefficient_mu 0.087
_exptl_absorpt_correction_T_max 0.9828
_exptl_absorpt_correction_T_min 0.9451
_exptl_absorpt_correction_type multi-scan
_exptl_absorpt_process_details 'Sadabs (Bruker)'
_exptl_crystal_colour red
_exptl_crystal_density_diffrn 1.340
_exptl_crystal_density_method 'not measured'
_exptl_crystal_description platelet
_exptl_crystal_F_000 360
_exptl_crystal_size_max 0.40
_exptl_crystal_size_mid 0.35
_exptl_crystal_size_min 0.20
_refine_diff_density_max 0.311
_refine_diff_density_min -0.201
_refine_diff_density_rms 0.045
_refine_ls_extinction_method none
_refine_ls_goodness_of_fit_ref 1.087
_refine_ls_hydrogen_treatment constr
_refine_ls_matrix_type full
_refine_ls_number_parameters 235
_refine_ls_number_reflns 3874
_refine_ls_number_restraints 0
_refine_ls_restrained_S_all 1.087
_refine_ls_R_factor_all 0.0483
_refine_ls_R_factor_gt 0.0398
_refine_ls_shift/su_max 0.000
_refine_ls_shift/su_mean 0.000
_refine_ls_structure_factor_coef Fsqd
_refine_ls_weighting_details 'calc w=1/[\s^2^(Fo^2^)+(0.0737P)^2^+0.0244P] where P=(Fo^2^+2Fc^2^)/3'
_refine_ls_weighting_scheme calc
_refine_ls_wR_factor_gt 0.1135
_refine_ls_wR_factor_ref 0.1185
_reflns_number_gt 3189
_reflns_number_total 3874
_reflns_threshold_expression >2sigma(I)
_cod_data_source_file b814387k.txt
_cod_data_source_block gg230s
_cod_database_code 7150531

loop_
_symmetry_equiv_pos_as_xyz
'x, y, z'
'-x, -y, -z'

loop_
_atom_site_label
_atom_site_type_symbol
_atom_site_fract_x
_atom_site_fract_y
_atom_site_fract_z
_atom_site_U_iso_or_equiv
_atom_site_adp_type
_atom_site_occupancy
_atom_site_symmetry_multiplicity
_atom_site_calc_flag
_atom_site_refinement_flags
_atom_site_disorder_assembly
_atom_site_disorder_group
O1 O 0.50043(13) 0.65755(7) -0.02803(7) 0.0241(2) Uani 1 1 d . . .
O2 O 0.23415(13) 0.75201(7) 0.06296(7) 0.0268(2) Uani 1 1 d . . .
N1 N 0.49521(16) 0.73414(8) 0.35758(8) 0.0207(2) Uani 1 1 d . . .
N2 N 0.34822(18) 0.75642(9) 0.40791(9) 0.0295(3) Uani 1 1 d . . .
C1 C 1.31745(19) 0.24980(10) 0.26927(10) 0.0238(3) Uani 1 1 d . . .
H1 H 1.3426 0.2983 0.2115 0.029 Uiso 1 1 calc R . .
C2 C 1.4391(2) 0.14766(11) 0.27916(11) 0.0263(3) Uani 1 1 d . . .
H2 H 1.5485 0.1281 0.2293 0.032 Uiso 1 1 calc R . .
C3 C 1.4017(2) 0.07412(11) 0.36152(10) 0.0268(3) Uani 1 1 d . . .
H3 H 1.4847 0.0043 0.3682 0.032 Uiso 1 1 calc R . .
C4 C 1.2421(2) 0.10379(11) 0.43361(10) 0.0262(3) Uani 1 1 d . . .
H4 H 1.2137 0.0531 0.4893 0.031 Uiso 1 1 calc R . .
C5 C 1.1225(2) 0.20705(10) 0.42568(10) 0.0232(3) Uani 1 1 d . . .
H5 H 1.0153 0.2267 0.4767 0.028 Uiso 1 1 calc R . .
C6 C 1.15872(19) 0.28242(10) 0.34293(9) 0.0199(2) Uani 1 1 d . . .
C7 C 1.03239(19) 0.39341(10) 0.33370(9) 0.0193(2) Uani 1 1 d . . .
C8 C 0.83235(19) 0.41069(10) 0.38287(10) 0.0222(3) Uani 1 1 d . . .
H8 H 0.7765 0.3503 0.4233 0.027 Uiso 1 1 calc R . .
C9 C 0.71356(19) 0.51362(10) 0.37416(10) 0.0220(3) Uani 1 1 d . . .
H9 H 0.5796 0.5232 0.4096 0.026 Uiso 1 1 calc R . .
C10 C 0.78923(19) 0.60390(9) 0.31352(9) 0.0187(2) Uani 1 1 d . . .
C11 C 0.98811(19) 0.58690(10) 0.26348(9) 0.0209(2) Uani 1 1 d . . .
H11 H 1.0425 0.6464 0.2217 0.025 Uiso 1 1 calc R . .
C12 C 1.10685(19) 0.48441(10) 0.27408(10) 0.0217(2) Uani 1 1 d . . .
H12 H 1.2424 0.4756 0.2400 0.026 Uiso 1 1 calc R . .
C13 C 0.66577(19) 0.71211(10) 0.29975(9) 0.0195(2) Uani 1 1 d . . .
C14 C 0.71724(18) 0.80258(9) 0.22230(9) 0.0184(2) Uani 1 1 d . . .
C15 C 0.87052(19) 0.89208(10) 0.25585(10) 0.0222(3) Uani 1 1 d . . .
H15 H 0.9453 0.8928 0.3260 0.027 Uiso 1 1 calc R . .
C16 C 0.91366(19) 0.97975(10) 0.18703(10) 0.0238(3) Uani 1 1 d . . .
H16 H 1.0173 1.0404 0.2101 0.029 Uiso 1 1 calc R . .
C17 C 0.80450(19) 0.97841(10) 0.08412(10) 0.0228(3) Uani 1 1 d . . .
H17 H 0.8304 1.0396 0.0378 0.027 Uiso 1 1 calc R . .
C18 C 0.65846(19) 0.88831(10) 0.04920(10) 0.0213(3) Uani 1 1 d . . .
H18 H 0.5885 0.8865 -0.0221 0.026 Uiso 1 1 calc R . .
C19 C 0.61260(18) 0.79958(9) 0.11785(9) 0.0189(2) Uani 1 1 d . . .
C20 C 0.44993(19) 0.70484(10) 0.07642(9) 0.0205(2) Uani 1 1 d . . .
H20 H 0.4507 0.6412 0.1284 0.025 Uiso 1 1 calc R . .
C21 C 0.1236(2) 0.68733(12) -0.02911(12) 0.0340(3) Uani 1 1 d . . .
H21A H 0.0702 0.7409 -0.0848 0.041 Uiso 1 1 calc R . .
H21B H -0.0035 0.6424 -0.0063 0.041 Uiso 1 1 calc R . .
C22 C 0.2970(2) 0.60515(11) -0.07337(11) 0.0283(3) Uani 1 1 d . . .
H22A H 0.2783 0.5249 -0.0491 0.034 Uiso 1 1 calc R . .
H22B H 0.2902 0.6012 -0.1541 0.034 Uiso 1 1 calc R . .

loop_
_atom_site_aniso_label
_atom_site_aniso_U_11
_atom_site_aniso_U_22
_atom_site_aniso_U_33
_atom_site_aniso_U_23
_atom_site_aniso_U_13
_atom_site_aniso_U_12
O1 0.0221(4) 0.0266(4) 0.0228(4) -0.0041(3) 0.0003(3) -0.0014(3)
O2 0.0202(4) 0.0268(5) 0.0324(5) -0.0040(4) 0.0011(4) 0.0007(3)
N1 0.0236(5) 0.0188(5) 0.0202(5) 0.0047(4) 0.0006(4) 0.0013(4)
N2 0.0303(6) 0.0274(6) 0.0325(6) 0.0067(4) 0.0093(5) 0.0032(4)
C1 0.0236(6) 0.0231(6) 0.0251(6) 0.0035(5) 0.0025(5) 0.0002(5)
C2 0.0228(6) 0.0274(6) 0.0285(7) -0.0005(5) 0.0025(5) 0.0041(5)
C3 0.0273(6) 0.0233(6) 0.0288(7) 0.0010(5) -0.0050(5) 0.0069(5)
C4 0.0310(7) 0.0245(6) 0.0229(6) 0.0051(5) -0.0034(5) 0.0044(5)
C5 0.0246(6) 0.0249(6) 0.0201(6) 0.0029(5) 0.0004(5) 0.0031(5)
C6 0.0205(6) 0.0188(5) 0.0200(6) 0.0015(4) -0.0024(4) 0.0000(4)
C7 0.0204(6) 0.0192(5) 0.0181(5) 0.0016(4) -0.0013(4) 0.0007(4)
C8 0.0246(6) 0.0207(6) 0.0220(6) 0.0064(4) 0.0029(5) 0.0010(4)
C9 0.0216(6) 0.0242(6) 0.0210(6) 0.0053(4) 0.0044(4) 0.0025(4)
C10 0.0216(6) 0.0182(5) 0.0161(5) 0.0019(4) -0.0020(4) 0.0002(4)
C11 0.0216(6) 0.0189(5) 0.0226(6) 0.0042(4) 0.0011(4) -0.0025(4)
C12 0.0185(5) 0.0224(6) 0.0244(6) 0.0024(4) 0.0025(4) -0.0004(4)
C13 0.0220(6) 0.0191(5) 0.0177(5) 0.0027(4) 0.0017(4) 0.0019(4)
C14 0.0198(5) 0.0162(5) 0.0197(6) 0.0024(4) 0.0030(4) 0.0031(4)
C15 0.0226(6) 0.0215(6) 0.0220(6) 0.0005(4) -0.0008(4) 0.0015(4)
C16 0.0209(6) 0.0189(5) 0.0316(7) 0.0013(5) 0.0021(5) -0.0018(4)
C17 0.0227(6) 0.0177(5) 0.0291(6) 0.0068(5) 0.0063(5) 0.0032(4)
C18 0.0231(6) 0.0210(6) 0.0204(6) 0.0049(4) 0.0018(4) 0.0034(4)
C19 0.0200(5) 0.0167(5) 0.0204(6) 0.0025(4) 0.0018(4) 0.0030(4)
C20 0.0231(6) 0.0197(5) 0.0189(6) 0.0036(4) 0.0006(4) 0.0008(4)
C21 0.0248(7) 0.0307(7) 0.0443(8) -0.0064(6) -0.0058(6) -0.0013(5)
C22 0.0271(7) 0.0298(6) 0.0268(7) -0.0025(5) -0.0033(5) -0.0042(5)

loop_
_atom_type_symbol
_atom_type_description
_atom_type_scat_dispersion_real
_atom_type_scat_dispersion_imag
_atom_type_scat_source
C C 0.0033 0.0016 'International Tables Vol C Tables 4.2.6.8 and 6.1.1.4'
H H 0.0000 0.0000 'International Tables Vol C Tables 4.2.6.8 and 6.1.1.4'
N N 0.0061 0.0033 'International Tables Vol C Tables 4.2.6.8 and 6.1.1.4'
O O 0.0106 0.0060 'International Tables Vol C Tables 4.2.6.8 and 6.1.1.4'

loop_
_geom_angle_atom_site_label_1
_geom_angle_atom_site_label_2
_geom_angle_atom_site_label_3
_geom_angle
_geom_angle_site_symmetry_1
_geom_angle_site_symmetry_3
_geom_angle_publ_flag
C20 O1 C22 104.16(9) . . ?
C20 O2 C21 107.13(9) . . ?
N2 N1 C13 178.17(11) . . ?
C2 C1 C6 121.15(11) . . ?
C2 C1 H1 119.4 . . ?
C6 C1 H1 119.4 . . ?
C3 C2 C1 120.40(11) . . ?
C3 C2 H2 119.8 . . ?
C1 C2 H2 119.8 . . ?
C4 C3 C2 119.18(11) . . ?
C4 C3 H3 120.4 . . ?
C2 C3 H3 120.4 . . ?
C3 C4 C5 120.83(11) . . ?
C3 C4 H4 119.6 . . ?
C5 C4 H4 119.6 . . ?
C4 C5 C6 120.66(11) . . ?
C4 C5 H5 119.7 . . ?
C6 C5 H5 119.7 . . ?
C1 C6 C5 117.76(10) . . ?
C1 C6 C7 121.02(10) . . ?
C5 C6 C7 121.22(10) . . ?
C8 C7 C12 117.03(10) . . ?
C8 C7 C6 121.47(10) . . ?
C12 C7 C6 121.49(10) . . ?
C9 C8 C7 121.73(11) . . ?
C9 C8 H8 119.1 . . ?
C7 C8 H8 119.1 . . ?
C8 C9 C10 120.69(11) . . ?
C8 C9 H9 119.7 . . ?
C10 C9 H9 119.7 . . ?
C11 C10 C9 117.89(10) . . ?
C11 C10 C13 119.74(10) . . ?
C9 C10 C13 122.35(10) . . ?
C12 C11 C10 120.87(10) . . ?
C12 C11 H11 119.6 . . ?
C10 C11 H11 119.6 . . ?
C11 C12 C7 121.78(11) . . ?
C11 C12 H12 119.1 . . ?
C7 C12 H12 119.1 . . ?
N1 C13 C10 119.35(10) . . ?
N1 C13 C14 115.69(9) . . ?
C10 C13 C14 124.97(10) . . ?
C19 C14 C15 119.76(10) . . ?
C19 C14 C13 120.85(10) . . ?
C15 C14 C13 119.39(10) . . ?
C16 C15 C14 120.33(11) . . ?
C16 C15 H15 119.8 . . ?
C14 C15 H15 119.8 . . ?
C15 C16 C17 119.77(11) . . ?
C15 C16 H16 120.1 . . ?
C17 C16 H16 120.1 . . ?
C18 C17 C16 120.16(11) . . ?
C18 C17 H17 119.9 . . ?
C16 C17 H17 119.9 . . ?
C17 C18 C19 120.69(11) . . ?
C17 C18 H18 119.7 . . ?
C19 C18 H18 119.7 . . ?
C14 C19 C18 119.23(11) . . ?
C14 C19 C20 122.29(10) . . ?
C18 C19 C20 118.48(10) . . ?
O1 C20 O2 105.70(9) . . ?
O1 C20 C19 110.68(9) . . ?
O2 C20 C19 110.53(9) . . ?
O1 C20 H20 110.0 . . ?
O2 C20 H20 110.0 . . ?
C19 C20 H20 110.0 . . ?
O2 C21 C22 104.70(10) . . ?
O2 C21 H21A 110.8 . . ?
C22 C21 H21A 110.8 . . ?
O2 C21 H21B 110.8 . . ?
C22 C21 H21B 110.8 . . ?
H21A C21 H21B 108.9 . . ?
O1 C22 C21 103.43(10) . . ?
O1 C22 H22A 111.1 . . ?
C21 C22 H22A 111.1 . . ?
O1 C22 H22B 111.1 . . ?
C21 C22 H22B 111.1 . . ?
H22A C22 H22B 109.0 . . ?

loop_
_geom_bond_atom_site_label_1
_geom_bond_atom_site_label_2
_geom_bond_distance
_geom_bond_site_symmetry_2
_geom_bond_publ_flag
O1 C20 1.4116(14) . ?
O1 C22 1.4340(14) . ?
O2 C20 1.4233(14) . ?
O2 C21 1.4364(15) . ?
N1 N2 1.1381(14) . ?
N1 C13 1.3089(15) . ?
C1 C2 1.3903(16) . ?
C1 C6 1.3987(16) . ?
C1 H1 0.9500 . ?
C2 C3 1.3885(17) . ?
C2 H2 0.9500 . ?
C3 C4 1.3822(18) . ?
C3 H3 0.9500 . ?
C4 C5 1.3919(16) . ?
C4 H4 0.9500 . ?
C5 C6 1.4044(16) . ?
C5 H5 0.9500 . ?
C6 C7 1.4901(15) . ?
C7 C8 1.3998(16) . ?
C7 C12 1.4009(16) . ?
C8 C9 1.3872(16) . ?
C8 H8 0.9500 . ?
C9 C10 1.4048(15) . ?
C9 H9 0.9500 . ?
C10 C11 1.3983(16) . ?
C10 C13 1.4609(15) . ?
C11 C12 1.3854(16) . ?
C11 H11 0.9500 . ?
C12 H12 0.9500 . ?
C13 C14 1.4973(15) . ?
C14 C19 1.3963(16) . ?
C14 C15 1.4011(16) . ?
C15 C16 1.3887(16) . ?
C15 H15 0.9500 . ?
C16 C17 1.3916(17) . ?
C16 H16 0.9500 . ?
C17 C18 1.3818(17) . ?
C17 H17 0.9500 . ?
C18 C19 1.4002(15) . ?
C18 H18 0.9500 . ?
C19 C20 1.5013(16) . ?
C20 H20 1.0000 . ?
C21 C22 1.5143(18) . ?
C21 H21A 0.9900 . ?
C21 H21B 0.9900 . ?
C22 H22A 0.9900 . ?
C22 H22B 0.9900 . ?

loop_
_geom_torsion_atom_site_label_1
_geom_torsion_atom_site_label_2
_geom_torsion_atom_site_label_3
_geom_torsion_atom_site_label_4
_geom_torsion
_geom_torsion_site_symmetry_1
_geom_torsion_site_symmetry_2
_geom_torsion_site_symmetry_3
_geom_torsion_site_symmetry_4
_geom_torsion_publ_flag
C6 C1 C2 C3 1.46(19) . . . . ?
C1 C2 C3 C4 -0.08(18) . . . . ?
C2 C3 C4 C5 -1.21(19) . . . . ?
C3 C4 C5 C6 1.12(19) . . . . ?
C2 C1 C6 C5 -1.52(17) . . . . ?
C2 C1 C6 C7 178.52(11) . . . . ?
C4 C5 C6 C1 0.24(18) . . . . ?
C4 C5 C6 C7 -179.80(11) . . . . ?
C1 C6 C7 C8 160.33(11) . . . . ?
C5 C6 C7 C8 -19.63(17) . . . . ?
C1 C6 C7 C12 -18.72(17) . . . . ?
C5 C6 C7 C12 161.33(11) . . . . ?
C12 C7 C8 C9 -0.64(18) . . . . ?
C6 C7 C8 C9 -179.72(11) . . . . ?
C7 C8 C9 C10 1.10(19) . . . . ?
C8 C9 C10 C11 -0.58(17) . . . . ?
C8 C9 C10 C13 178.17(11) . . . . ?
C9 C10 C11 C12 -0.35(17) . . . . ?
C13 C10 C11 C12 -179.14(11) . . . . ?
C10 C11 C12 C7 0.81(18) . . . . ?
C8 C7 C12 C11 -0.31(17) . . . . ?
C6 C7 C12 C11 178.77(11) . . . . ?
C11 C10 C13 N1 -171.42(11) . . . . ?
C9 C10 C13 N1 9.85(17) . . . . ?
C11 C10 C13 C14 9.12(17) . . . . ?
C9 C10 C13 C14 -169.61(11) . . . . ?
N1 C13 C14 C19 -85.53(13) . . . . ?
C10 C13 C14 C19 93.95(14) . . . . ?
N1 C13 C14 C15 93.70(13) . . . . ?
C10 C13 C14 C15 -86.82(14) . . . . ?
C19 C14 C15 C16 2.01(17) . . . . ?
C13 C14 C15 C16 -177.23(10) . . . . ?
C14 C15 C16 C17 -0.20(17) . . . . ?
C15 C16 C17 C18 -1.89(17) . . . . ?
C16 C17 C18 C19 2.17(17) . . . . ?
C15 C14 C19 C18 -1.73(16) . . . . ?
C13 C14 C19 C18 177.50(10) . . . . ?
C15 C14 C19 C20 178.90(10) . . . . ?
C13 C14 C19 C20 -1.87(16) . . . . ?
C17 C18 C19 C14 -0.35(16) . . . . ?
C17 C18 C19 C20 179.05(10) . . . . ?
C22 O1 C20 O2 -38.99(11) . . . . ?
C22 O1 C20 C19 -158.69(9) . . . . ?
C21 O2 C20 O1 26.52(12) . . . . ?
C21 O2 C20 C19 146.31(10) . . . . ?
C14 C19 C20 O1 -131.15(11) . . . . ?
C18 C19 C20 O1 49.48(13) . . . . ?
C14 C19 C20 O2 112.10(11) . . . . ?
C18 C19 C20 O2 -67.27(13) . . . . ?
C20 O2 C21 C22 -4.12(13) . . . . ?
C20 O1 C22 C21 35.31(12) . . . . ?
O2 C21 C22 O1 -19.07(13) . . . . ?

loop_
_cod_related_entry_id
_cod_related_entry_database
_cod_related_entry_code
1 ChemSpider 25942187
